data_4339948
loop_
_publ_author_name
'Jiang, Hai-Long'
'Ma, En'
'Mao, Jiang-Gao'

_publ_section_title
;
 New luminescent solids in the Ln-W(Mo)-Te-O-(Cl) systems.
;
_journal_issue 17
_journal_name_full 'Inorganic chemistry'
_journal_page_first 7012
_journal_page_last 7023
_journal_paper_doi 10.1021/ic700793n
_journal_volume 46
_journal_year 2007
_chemical_formula_sum 'La2 O18 Te6 W'
_chemical_formula_weight 1515.27
_chemical_name_systematic
; 
 ? 
;
_space_group_IT_number 165
_symmetry_cell_setting hexagonal
_symmetry_space_group_name_Hall '-P 3 2"c'
_symmetry_space_group_name_H-M 'P -3 c 1'
_atom_sites_solution_primary direct
_atom_sites_solution_secondary difmap
_audit_creation_method SHELXL-97
_cell_angle_alpha 90.00
_cell_angle_beta 90.00
_cell_angle_gamma 120.00
_cell_formula_units_Z 2
_cell_length_a 6.8415(4)
_cell_length_b 6.8415(4)
_cell_length_c 19.958(2)
_cell_measurement_temperature 293(2)
_cell_volume 809.00(11)
_computing_structure_refinement 'SHELXL-97 (Sheldrick, 1997)'
_computing_structure_solution 'SHELXS-97 (Sheldrick, 1990)'
_diffrn_ambient_temperature 293(2)
_diffrn_measured_fraction_theta_full 0.997
_diffrn_measured_fraction_theta_max 0.997
_diffrn_measurement_device_type 'Rigaku Mercury CCD'
_diffrn_measurement_method 'narrow frame method'
_diffrn_radiation_monochromator graphite
_diffrn_radiation_source 'fine-focus sealed tube'
_diffrn_radiation_type MoK\a
_diffrn_radiation_wavelength 0.71073
_diffrn_reflns_av_R_equivalents 0.0681
_diffrn_reflns_av_sigmaI/netI 0.0348
_diffrn_reflns_limit_h_max 8
_diffrn_reflns_limit_h_min -8
_diffrn_reflns_limit_k_max 8
_diffrn_reflns_limit_k_min -7
_diffrn_reflns_limit_l_max 25
_diffrn_reflns_limit_l_min -25
_diffrn_reflns_number 5428
_diffrn_reflns_theta_full 27.48
_diffrn_reflns_theta_max 27.48
_diffrn_reflns_theta_min 3.44
_diffrn_standards_decay_% <1.0%
_exptl_absorpt_coefficient_mu 22.977
_exptl_absorpt_correction_T_max 1.0
_exptl_absorpt_correction_T_min 0.125
_exptl_absorpt_correction_type multi-scan
_exptl_crystal_colour colorless
_exptl_crystal_density_diffrn 6.220
_exptl_crystal_density_method 'not measured'
_exptl_crystal_description plate
_exptl_crystal_F_000 1288
_exptl_crystal_size_max 0.20
_exptl_crystal_size_mid 0.10
_exptl_crystal_size_min 0.02
_refine_diff_density_max 1.421
_refine_diff_density_min -1.151
_refine_diff_density_rms 0.272
_refine_ls_extinction_method none
_refine_ls_goodness_of_fit_ref 1.097
_refine_ls_matrix_type full
_refine_ls_number_parameters 45
_refine_ls_number_reflns 625
_refine_ls_number_restraints 0
_refine_ls_restrained_S_all 1.097
_refine_ls_R_factor_all 0.0290
_refine_ls_R_factor_gt 0.0255
_refine_ls_shift/su_max 0.022
_refine_ls_shift/su_mean 0.005
_refine_ls_structure_factor_coef Fsqd
_refine_ls_weighting_details 'calc w=1/[\s^2^(Fo^2^)+(0.0288P)^2^+0.0000P] where P=(Fo^2^+2Fc^2^)/3'
_refine_ls_weighting_scheme calc
_refine_ls_wR_factor_gt 0.0574
_refine_ls_wR_factor_ref 0.0592
_reflns_number_gt 589
_reflns_number_total 625
_reflns_threshold_expression >2sigma(I)
_cod_data_source_file ic700793n-file001.cif
_cod_data_source_block La2WTe6O18
_cod_depositor_comments
;
The following automatic conversions were performed:

'_exptl_absorpt_correction_type' value 'Multi-Scan' changed to
'multi-scan' according to
/usr/data/users/saulius/automatic-downloads/retrospective/ACS/lib/dictionaries/cif_core.dic
dictionary named 'cif_core.dic' version 2.4.2 from 2011-04-26.

Automatic conversion script
Id: cif_fix_values 2281 2013-09-26 08:29:07Z andrius 
;
_cod_original_cell_volume 809.02(11)
_cod_original_sg_symbol_H-M P-3c1
_cod_database_code 4339948

loop_
_symmetry_equiv_pos_as_xyz
'x, y, z'
'-y, x-y, z'
'-x+y, -x, z'
'y, x, -z+1/2'
'x-y, -y, -z+1/2'
'-x, -x+y, -z+1/2'
'-x, -y, -z'
'y, -x+y, -z'
'x-y, x, -z'
'-y, -x, z-1/2'
'-x+y, y, z-1/2'
'x, x-y, z-1/2'

loop_
_atom_site_label
_atom_site_type_symbol
_atom_site_fract_x
_atom_site_fract_y
_atom_site_fract_z
_atom_site_U_iso_or_equiv
_atom_site_adp_type
_atom_site_occupancy
_atom_site_symmetry_multiplicity
_atom_site_calc_flag
_atom_site_refinement_flags
La1 La 0.3333 -0.3333 0.24253(3) 0.01023(18) Uani 1 3 d S
Te1 Te 0.00070(6) -0.63240(7) 0.414979(18) 0.01383(16) Uani 1 1 d .
W1 W 0.0000 0.0000 0.27560(4) 0.0101(2) Uani 0.50 3 d SP
O1 O -0.3333 -0.6667 0.4020(4) 0.0186(16) Uani 1 3 d S
O2 O 0.0964(7) -0.3307(7) 0.4394(2) 0.0242(10) Uani 1 1 d .
O3 O 0.0327(7) -0.5726(8) 0.3240(2) 0.0214(10) Uani 1 1 d .
O4 O 0.0000 -0.2407(9) 0.2500 0.0222(14) Uani 1 2 d S
O5 O 0.0000 0.0000 0.3651(6) 0.011(3) Uani 0.50 3 d SP

loop_
_atom_site_aniso_label
_atom_site_aniso_U_11
_atom_site_aniso_U_22
_atom_site_aniso_U_33
_atom_site_aniso_U_23
_atom_site_aniso_U_13
_atom_site_aniso_U_12
La1 0.0089(2) 0.0089(2) 0.0128(3) 0.000 0.000 0.00446(11)
Te1 0.0168(2) 0.0107(2) 0.0111(3) 0.00132(14) 0.00059(14) 0.00478(17)
W1 0.0097(3) 0.0097(3) 0.0110(4) 0.000 0.000 0.00483(13)
O1 0.016(2) 0.016(2) 0.023(4) 0.000 0.000 0.0082(12)
O2 0.016(2) 0.011(2) 0.043(3) -0.0011(19) 0.002(2) 0.0041(18)
O3 0.016(2) 0.033(3) 0.011(2) 0.0077(19) 0.0054(17) 0.010(2)
O4 0.011(3) 0.009(2) 0.047(4) -0.0011(14) -0.002(3) 0.0057(15)
O5 0.016(4) 0.016(4) 0.001(6) 0.000 0.000 0.008(2)

loop_
_atom_type_symbol
_atom_type_description
_atom_type_scat_dispersion_real
_atom_type_scat_dispersion_imag
_atom_type_scat_source
O O 0.0106 0.0060 'International Tables Vol C Tables 4.2.6.8 and 6.1.1.4'
Te Te -0.5308 1.6751 'International Tables Vol C Tables 4.2.6.8 and 6.1.1.4'
La La -0.2871 2.4523 'International Tables Vol C Tables 4.2.6.8 and 6.1.1.4'
W W -0.8490 6.8722 'International Tables Vol C Tables 4.2.6.8 and 6.1.1.4'

loop_
_geom_angle_atom_site_label_1
_geom_angle_atom_site_label_2
_geom_angle_atom_site_label_3
_geom_angle
_geom_angle_site_symmetry_1
_geom_angle_site_symmetry_3
O3 La1 O3 81.88(15) 3_655 .
O3 La1 O3 81.88(15) 3_655 2_545
O3 La1 O3 81.88(15) . 2_545
O3 La1 O3 128.76(8) 3_655 6
O3 La1 O3 71.41(16) . 6
O3 La1 O3 133.54(6) 2_545 6
O3 La1 O3 71.41(16) 3_655 4_655
O3 La1 O3 133.54(6) . 4_655
O3 La1 O3 128.76(8) 2_545 4_655
O3 La1 O3 96.49(11) 6 4_655
O3 La1 O3 133.54(6) 3_655 5_545
O3 La1 O3 128.76(8) . 5_545
O3 La1 O3 71.41(16) 2_545 5_545
O3 La1 O3 96.49(11) 6 5_545
O3 La1 O3 96.49(11) 4_655 5_545
O3 La1 O4 64.94(12) 3_655 .
O3 La1 O4 66.10(12) . .
O3 La1 O4 135.95(10) 2_545 .
O3 La1 O4 64.39(12) 6 .
O3 La1 O4 68.28(13) 4_655 .
O3 La1 O4 152.60(9) 5_545 .
O3 La1 O4 66.10(12) 3_655 3_655
O3 La1 O4 135.95(10) . 3_655
O3 La1 O4 64.94(13) 2_545 3_655
O3 La1 O4 152.60(9) 6 3_655
O3 La1 O4 64.39(12) 4_655 3_655
O3 La1 O4 68.28(13) 5_545 3_655
O4 La1 O4 119.689(3) . 3_655
O3 La1 O4 135.95(10) 3_655 2_545
O3 La1 O4 64.94(12) . 2_545
O3 La1 O4 66.10(12) 2_545 2_545
O3 La1 O4 68.28(13) 6 2_545
O3 La1 O4 152.60(9) 4_655 2_545
O3 La1 O4 64.39(12) 5_545 2_545
O4 La1 O4 119.689(3) . 2_545
O4 La1 O4 119.689(3) 3_655 2_545
O3 La1 O1 130.83(10) 3_655 4_655
O3 La1 O1 130.83(10) . 4_655
O3 La1 O1 130.83(10) 2_545 4_655
O3 La1 O1 59.48(9) 6 4_655
O3 La1 O1 59.48(9) 4_655 4_655
O3 La1 O1 59.48(9) 5_545 4_655
O4 La1 O1 93.213(13) . 4_655
O4 La1 O1 93.213(13) 3_655 4_655
O4 La1 O1 93.213(13) 2_545 4_655
O3 La1 La1 40.25(10) 3_655 4_655
O3 La1 La1 121.27(11) . 4_655
O3 La1 La1 95.54(10) 2_545 4_655
O3 La1 La1 130.75(10) 6 4_655
O3 La1 La1 37.92(9) 4_655 4_655
O3 La1 La1 104.52(10) 5_545 4_655
O4 La1 La1 77.87(9) . 4_655
O4 La1 La1 41.85(9) 3_655 4_655
O4 La1 La1 160.44(9) 2_545 4_655
O1 La1 La1 94.316(16) 4_655 4_655
O3 La1 La1 95.54(10) 3_655 4_545
O3 La1 La1 40.25(10) . 4_545
O3 La1 La1 121.27(11) 2_545 4_545
O3 La1 La1 37.92(9) 6 4_545
O3 La1 La1 104.52(10) 4_655 4_545
O3 La1 La1 130.75(10) 5_545 4_545
O4 La1 La1 41.85(9) . 4_545
O4 La1 La1 160.44(9) 3_655 4_545
O4 La1 La1 77.87(9) 2_545 4_545
O1 La1 La1 94.316(16) 4_655 4_545
La1 La1 La1 119.440(4) 4_655 4_545
O3 Te1 O2 94.2(2) . .
O3 Te1 O2 100.61(17) . 2_545
O2 Te1 O2 88.7(3) . 2_545
O3 Te1 O1 84.8(2) . .
O2 Te1 O1 85.45(15) . .
O2 Te1 O1 172.3(2) 2_545 .
W1 W1 O4 72.76(7) 4 2
W1 W1 O4 72.76(6) 4 3
O4 W1 O4 111.61(6) 2 3
W1 W1 O4 72.76(6) 4 .
O4 W1 O4 111.61(6) 2 .
O4 W1 O4 111.61(6) 3 .
W1 W1 O5 180.000(2) 4 .
O4 W1 O5 107.24(6) 2 .
O4 W1 O5 107.24(6) 3 .
O4 W1 O5 107.24(6) . .
Te1 O1 Te1 118.62(8) . 3_545
Te1 O1 Te1 118.62(8) . 2_445
Te1 O1 Te1 118.62(8) 3_545 2_445
Te1 O1 La1 96.8(2) . 4_545
Te1 O1 La1 96.8(2) 3_545 4_545
Te1 O1 La1 96.8(2) 2_445 4_545
Te1 O2 Te1 137.5(2) . 3_655
Te1 O3 La1 139.0(2) . .
Te1 O3 La1 116.81(17) . 4_545
La1 O3 La1 101.82(14) . 4_545
W1 O4 W1 34.48(13) . 4
W1 O4 La1 130.83(8) . .
W1 O4 La1 128.36(7) 4 .
W1 O4 La1 128.36(7) . 4_545
W1 O4 La1 130.83(8) 4 4_545
La1 O4 La1 96.29(19) . 4_545

loop_
_geom_bond_atom_site_label_1
_geom_bond_atom_site_label_2
_geom_bond_distance
_geom_bond_site_symmetry_2
La1 O3 2.487(4) 3_655
La1 O3 2.487(4) .
La1 O3 2.487(4) 2_545
La1 O3 2.615(4) 6
La1 O3 2.615(4) 4_655
La1 O3 2.615(4) 5_545
La1 O4 2.659(4) .
La1 O4 2.659(4) 3_655
La1 O4 2.659(4) 2_545
La1 O1 2.884(8) 4_655
La1 La1 3.9612(2) 4_655
La1 La1 3.9612(2) 4_545
Te1 O3 1.850(4) .
Te1 O2 1.891(4) .
Te1 O2 2.140(4) 2_545
Te1 O1 2.1930(10) .
W1 W1 1.0219(16) 4
W1 O4 1.724(6) 2
W1 O4 1.724(6) 3
W1 O4 1.724(6) .
W1 O5 1.786(12) .
O1 Te1 2.1930(10) 3_545
O1 Te1 2.1930(10) 2_445
O1 La1 2.884(8) 4_545
O2 Te1 2.140(4) 3_655
O3 La1 2.615(4) 4_545
O4 W1 1.724(6) 4
O4 La1 2.659(4) 4_545
